data_7150518
loop_
_publ_author_name
'Donohoe, Timothy J.'
'Mitchell, Lee'
'Waring, Michael J.'
'Helliwell, Madeleine'
'Bell, Andrew'
'Newcombe, Nicholas J.'

_publ_section_title
;
 Scope of the directed dihydroxylation: application to cyclic
 homoallylic alcohols and trihaloacetamides
;
_journal_issue 12
_journal_name_full 'Organic &amp;  Biomolecular Chemistry'
_journal_page_first 2173
_journal_paper_doi 10.1039/b303081d
_journal_volume 1
_journal_year 2003
_chemical_formula_sum 'C13 H24 Cl3 N3 O5 Os'
_chemical_formula_weight 598.90
_space_group_IT_number 14
_symmetry_cell_setting monoclinic
_symmetry_Int_Tables_number 14
_symmetry_space_group_name_Hall '-P 2ybc'
_symmetry_space_group_name_H-M 'P 1 21/c 1'
_atom_sites_solution_hydrogens geom
_atom_sites_solution_primary direct
_atom_sites_solution_secondary difmap
_audit_creation_date 19100-10-03
_audit_creation_method 'by teXsan v1.7'
_audit_update_record
;
?
;
_cell_angle_alpha 90.00
_cell_angle_beta 102.57(4)
_cell_angle_gamma 90.00
_cell_formula_units_Z 4
_cell_length_a 11.19(2)
_cell_length_b 11.405(10)
_cell_length_c 15.857(10)
_cell_measurement_reflns_used 49058
_cell_measurement_temperature 293(2)
_cell_measurement_theta_max 26.36
_cell_measurement_theta_min 1.86
_cell_volume 1975(4)
_computing_cell_refinement 'MSC/AFC Diffractometer Control'
_computing_data_collection 'MSC/AFC Diffractometer Control'
_computing_data_reduction 'DENZO (Otwinowski, Z. 1988)'
_computing_publication_material 'teXsan (MSC, 1995)'
_computing_structure_refinement 'SHELXL-97 (Sheldrick, 1997)'
_computing_structure_solution
;
SIR92 (Altomare, et. al. 1993)
;
_diffrn_ambient_temperature 293(2)
_diffrn_measured_fraction_theta_full 0.906
_diffrn_measured_fraction_theta_max 0.906
_diffrn_measurement_device 'Rigaku RAXIS'
_diffrn_measurement_method '90 x 3 degree phi scans'
_diffrn_radiation_detector 'scintillation counter'
_diffrn_radiation_monochromator graphite
_diffrn_radiation_source 'Rigaku rotating anode'
_diffrn_radiation_type MoK\a
_diffrn_radiation_wavelength 0.71069
_diffrn_reflns_av_R_equivalents 0.054
_diffrn_reflns_av_sigmaI/netI 0.0275
_diffrn_reflns_limit_h_max 13
_diffrn_reflns_limit_h_min 0
_diffrn_reflns_limit_k_max 14
_diffrn_reflns_limit_k_min 0
_diffrn_reflns_limit_l_max 19
_diffrn_reflns_limit_l_min -19
_diffrn_reflns_number 49058
_diffrn_reflns_theta_full 26.36
_diffrn_reflns_theta_max 26.36
_diffrn_reflns_theta_min 1.86
_diffrn_standards_decay_% 0.00
_diffrn_standards_interval_count 0
_diffrn_standards_number 0
_exptl_absorpt_coefficient_mu 6.888
_exptl_absorpt_correction_type none
_exptl_crystal_colour brown
_exptl_crystal_density_diffrn 2.013
_exptl_crystal_density_method 'not measured'
_exptl_crystal_description block
_exptl_crystal_F_000 1160
_exptl_crystal_size_max 0.2
_exptl_crystal_size_mid 0.15
_exptl_crystal_size_min 0.1
_refine_diff_density_max 0.920
_refine_diff_density_min -1.444
_refine_diff_density_rms 0.115
_refine_ls_extinction_method none
_refine_ls_goodness_of_fit_ref 1.023
_refine_ls_hydrogen_treatment mixed
_refine_ls_matrix_type full
_refine_ls_number_parameters 230
_refine_ls_number_reflns 3844
_refine_ls_number_restraints 0
_refine_ls_restrained_S_all 1.023
_refine_ls_R_factor_all 0.0261
_refine_ls_R_factor_gt 0.0240
_refine_ls_shift/su_max 0.001
_refine_ls_shift/su_mean 0.000
_refine_ls_structure_factor_coef Fsqd
_refine_ls_weighting_details 'w=1/[\s^2^(Fo^2^)+(0.0364P)^2^+2.5867P] where P=(Fo^2^+2Fc^2^)/3'
_refine_ls_weighting_scheme calc
_refine_ls_wR_factor_gt 0.0619
_refine_ls_wR_factor_ref 0.0629
_reflns_number_gt 3605
_reflns_number_total 3844
_reflns_threshold_expression >2sigma(I)
_cod_data_source_file b303081d.txt
_cod_data_source_block s893
_cod_depositor_comments
;
The following automatic conversions were performed:

'_refine_ls_weighting_scheme' value 'calc
w=1/[\s^2^(Fo^2^)+(0.0364P)^2^+2.5867P] where P=(Fo^2^+2Fc^2^)/3' was
changed to 'calc'. New tag '_refine_ls_weighting_details' was
created. The value of the new tag was set to
'w=1/[\s^2^(Fo^2^)+(0.0364P)^2^+2.5867P] where P=(Fo^2^+2Fc^2^)/3'.

Automatic conversion script
Id: cif_fix_values 3143 2015-03-26 13:38:13Z robertas 
;
_cod_original_cell_volume 1976(4)
_cod_original_sg_symbol_H-M 'P 21/c     '
_cod_database_code 7150518

loop_
_symmetry_equiv_pos_as_xyz
'x, y, z'
'-x, y+1/2, -z+1/2'
'-x, -y, -z'
'x, -y-1/2, z-1/2'

loop_
_atom_site_label
_atom_site_type_symbol
_atom_site_fract_x
_atom_site_fract_y
_atom_site_fract_z
_atom_site_U_iso_or_equiv
_atom_site_adp_type
_atom_site_occupancy
_atom_site_calc_flag
_atom_site_refinement_flags
_atom_site_disorder_assembly
_atom_site_disorder_group
Os1 Os 0.725220(11) -0.178723(11) 0.310098(8) 0.02275(7) Uani 1 d . . .
Cl1 Cl 1.07904(9) -0.37751(8) 0.47309(6) 0.0390(2) Uani 1 d . . .
Cl2 Cl 1.33754(11) -0.33901(12) 0.51567(9) 0.0612(3) Uani 1 d . . .
Cl3 Cl 1.17519(13) -0.16351(10) 0.56033(8) 0.0522(3) Uani 1 d . . .
O1 O 0.8406(2) -0.0485(2) 0.33207(16) 0.0333(6) Uani 1 d . . .
O2 O 0.7532(3) -0.1737(2) 0.19321(18) 0.0381(7) Uani 1 d . . .
O3 O 1.2859(3) -0.1632(4) 0.3835(3) 0.0781(14) Uani 1 d . . .
O4 O 0.8350(2) -0.2852(2) 0.34952(17) 0.0304(5) Uani 1 d . . .
O5 O 0.5913(3) -0.0982(2) 0.28961(18) 0.0395(6) Uani 1 d . . .
N1 N 1.0819(3) -0.1836(3) 0.3458(2) 0.0344(8) Uani 1 d . . .
H1 H 1.0187 -0.2146 0.3593 0.041 Uiso 1 calc R . .
N2 N 0.6902(3) -0.1928(3) 0.4437(2) 0.0291(7) Uani 1 d . . .
N3 N 0.5979(3) -0.3312(2) 0.2878(2) 0.0300(7) Uani 1 d . . .
C1 C 0.8772(4) -0.0052(3) 0.2564(2) 0.0327(8) Uani 1 d . . .
H1' H 0.8356 0.0686 0.2366 0.039 Uiso 1 calc R . .
C2 C 1.0158(4) 0.0103(3) 0.2772(2) 0.0356(9) Uani 1 d . . .
H2A H 1.0444 0.0388 0.3358 0.043 Uiso 1 calc R . .
H2B H 1.0406 0.0651 0.2375 0.043 Uiso 1 calc R . .
C3 C 1.0667(3) -0.1126(3) 0.2669(2) 0.0330(8) Uani 1 d . . .
H3 H 1.1457 -0.1055 0.2502 0.040 Uiso 1 calc R . .
C4 C 0.9729(4) -0.1653(3) 0.1922(3) 0.0386(9) Uani 1 d . . .
H4A H 0.9611 -0.2478 0.2028 0.046 Uiso 1 calc R . .
H4B H 1.0013 -0.1582 0.1388 0.046 Uiso 1 calc R . .
C5 C 0.8521(3) -0.0985(3) 0.1849(2) 0.0317(8) Uani 1 d . . .
H5 H 0.8315 -0.0593 0.1287 0.038 Uiso 1 calc R . .
C6 C 1.1908(4) -0.2005(3) 0.3962(3) 0.0342(8) Uani 1 d . . .
C7 C 1.1942(3) -0.2692(3) 0.4822(2) 0.0330(8) Uani 1 d . . .
C8 C 0.6433(4) -0.3142(3) 0.4476(3) 0.0418(10) Uani 1 d . . .
H8A H 0.6079 -0.3223 0.4980 0.050 Uiso 1 calc R . .
H8B H 0.7105 -0.3694 0.4532 0.050 Uiso 1 calc R . .
C9 C 0.5469(4) -0.3421(4) 0.3665(3) 0.0415(10) Uani 1 d . . .
H9A H 0.5169 -0.4213 0.3704 0.050 Uiso 1 calc R . .
H9B H 0.4783 -0.2887 0.3622 0.050 Uiso 1 calc R . .
C10 C 0.8068(4) -0.1787(4) 0.5097(3) 0.0454(11) Uani 1 d . . .
H10A H 0.7921 -0.1942 0.5661 0.068 Uiso 1 calc R . .
H10B H 0.8365 -0.1001 0.5077 0.068 Uiso 1 calc R . .
H10C H 0.8666 -0.2329 0.4978 0.068 Uiso 1 calc R . .
C11 C 0.6011(4) -0.1056(4) 0.4630(3) 0.0496(11) Uani 1 d . . .
H11A H 0.5240 -0.1154 0.4229 0.074 Uiso 1 calc R . .
H11B H 0.6315 -0.0279 0.4576 0.074 Uiso 1 calc R . .
H11C H 0.5903 -0.1173 0.5208 0.074 Uiso 1 calc R . .
C12 C 0.6611(4) -0.4412(3) 0.2715(3) 0.0466(11) Uani 1 d . . .
H12A H 0.7192 -0.4634 0.3230 0.070 Uiso 1 calc R . .
H12B H 0.7030 -0.4285 0.2255 0.070 Uiso 1 calc R . .
H12C H 0.6018 -0.5026 0.2555 0.070 Uiso 1 calc R . .
C13 C 0.4959(4) -0.3126(4) 0.2115(3) 0.0492(12) Uani 1 d . . .
H13A H 0.4422 -0.3792 0.2043 0.074 Uiso 1 calc R . .
H13B H 0.5286 -0.3031 0.1607 0.074 Uiso 1 calc R . .
H13C H 0.4511 -0.2435 0.2201 0.074 Uiso 1 calc R . .

loop_
_atom_site_aniso_label
_atom_site_aniso_U_11
_atom_site_aniso_U_22
_atom_site_aniso_U_33
_atom_site_aniso_U_23
_atom_site_aniso_U_13
_atom_site_aniso_U_12
Os1 0.02093(10) 0.02327(10) 0.02462(10) 0.00032(5) 0.00618(6) -0.00044(4)
Cl1 0.0385(5) 0.0372(5) 0.0424(5) 0.0013(4) 0.0114(4) -0.0054(4)
Cl2 0.0336(6) 0.0802(9) 0.0683(8) 0.0199(6) 0.0081(6) 0.0157(5)
Cl3 0.0649(8) 0.0509(6) 0.0445(6) -0.0164(5) 0.0201(5) -0.0112(5)
O1 0.0419(15) 0.0297(13) 0.0309(13) -0.0071(11) 0.0138(11) -0.0100(12)
O2 0.0438(17) 0.0418(18) 0.0303(16) -0.0063(10) 0.0114(13) -0.0178(12)
O3 0.0308(18) 0.124(4) 0.078(3) 0.047(2) 0.0069(18) -0.0166(19)
O4 0.0196(12) 0.0307(13) 0.0418(14) -0.0017(12) 0.0089(10) 0.0012(10)
O5 0.0374(15) 0.0360(14) 0.0432(15) 0.0057(12) 0.0048(12) 0.0089(12)
N1 0.0259(16) 0.0426(19) 0.0373(18) 0.0109(13) 0.0126(14) -0.0030(13)
N2 0.0242(16) 0.0381(17) 0.0269(16) 0.0036(12) 0.0095(13) 0.0013(12)
N3 0.0208(15) 0.0285(16) 0.0397(18) -0.0034(13) 0.0043(13) -0.0036(11)
C1 0.043(2) 0.0234(16) 0.0332(18) 0.0041(15) 0.0117(16) -0.0042(16)
C2 0.046(2) 0.0282(18) 0.0347(19) -0.0011(15) 0.0124(17) -0.0165(17)
C3 0.0326(19) 0.0359(19) 0.0335(19) 0.0018(16) 0.0139(15) -0.0086(16)
C4 0.046(2) 0.038(2) 0.033(2) -0.0043(16) 0.0117(18) -0.0055(17)
C5 0.040(2) 0.0313(18) 0.0243(17) 0.0040(15) 0.0073(15) -0.0080(16)
C6 0.0263(19) 0.0395(19) 0.039(2) -0.0001(17) 0.0123(16) -0.0019(16)
C7 0.0263(18) 0.040(2) 0.0332(19) -0.0036(17) 0.0079(15) -0.0004(16)
C8 0.044(2) 0.045(2) 0.039(2) 0.0122(17) 0.0163(19) -0.0057(18)
C9 0.030(2) 0.043(2) 0.055(3) 0.0041(19) 0.0167(19) -0.0092(17)
C10 0.041(2) 0.067(3) 0.025(2) 0.0008(17) 0.0006(18) -0.0055(19)
C11 0.048(3) 0.057(3) 0.051(3) -0.007(2) 0.027(2) 0.010(2)
C12 0.029(2) 0.031(2) 0.078(3) -0.012(2) 0.009(2) -0.0061(17)
C13 0.032(2) 0.056(3) 0.051(3) -0.004(2) -0.010(2) -0.0095(18)

loop_
_atom_type_symbol
_atom_type_description
_atom_type_scat_dispersion_real
_atom_type_scat_dispersion_imag
_atom_type_scat_source
C C 0.0033 0.0016 'International Tables Vol C Tables 4.2.6.8 and 6.1.1.4'
H H 0.0000 0.0000 'International Tables Vol C Tables 4.2.6.8 and 6.1.1.4'
Cl Cl 0.1484 0.1585 'International Tables Vol C Tables 4.2.6.8 and 6.1.1.4'
N N 0.0061 0.0033 'International Tables Vol C Tables 4.2.6.8 and 6.1.1.4'
O O 0.0106 0.0060 'International Tables Vol C Tables 4.2.6.8 and 6.1.1.4'
Os Os -1.2165 7.6030 'International Tables Vol C Tables 4.2.6.8 and 6.1.1.4'

loop_
_geom_angle_atom_site_label_1
_geom_angle_atom_site_label_2
_geom_angle_atom_site_label_3
_geom_angle
_geom_angle_site_symmetry_1
_geom_angle_site_symmetry_3
_geom_angle_publ_flag
O5 Os1 O4 162.27(13) . . ?
O5 Os1 O2 96.77(13) . . ?
O4 Os1 O2 96.61(13) . . ?
O5 Os1 O1 98.19(12) . . ?
O4 Os1 O1 94.54(12) . . ?
O2 Os1 O1 84.86(10) . . ?
O5 Os1 N3 83.48(12) . . ?
O4 Os1 N3 83.64(12) . . ?
O2 Os1 N3 95.84(12) . . ?
O1 Os1 N3 178.11(11) . . ?
O5 Os1 N2 83.86(12) . . ?
O4 Os1 N2 82.28(12) . . ?
O2 Os1 N2 177.45(11) . . ?
O1 Os1 N2 97.51(11) . . ?
N3 Os1 N2 81.76(12) . . ?
C1 O1 Os1 114.3(2) . . ?
C5 O2 Os1 113.2(2) . . ?
C6 N1 C3 121.2(3) . . ?
C6 N1 H1 119.4 . . ?
C3 N1 H1 119.4 . . ?
C11 N2 C8 110.8(3) . . ?
C11 N2 C10 107.9(3) . . ?
C8 N2 C10 109.5(3) . . ?
C11 N2 Os1 114.2(2) . . ?
C8 N2 Os1 104.0(2) . . ?
C10 N2 Os1 110.4(3) . . ?
C9 N3 C12 111.1(3) . . ?
C9 N3 C13 109.1(3) . . ?
C12 N3 C13 106.7(3) . . ?
C9 N3 Os1 106.4(2) . . ?
C12 N3 Os1 112.0(2) . . ?
C13 N3 Os1 111.6(2) . . ?
O1 C1 C2 108.7(3) . . ?
O1 C1 C5 109.7(3) . . ?
C2 C1 C5 104.7(3) . . ?
O1 C1 H1 111.2 . . ?
C2 C1 H1 111.2 . . ?
C5 C1 H1 111.2 . . ?
C1 C2 C3 104.8(3) . . ?
C1 C2 H2A 110.8 . . ?
C3 C2 H2A 110.8 . . ?
C1 C2 H2B 110.8 . . ?
C3 C2 H2B 110.8 . . ?
H2A C2 H2B 108.9 . . ?
N1 C3 C4 112.1(3) . . ?
N1 C3 C2 112.9(3) . . ?
C4 C3 C2 103.5(3) . . ?
N1 C3 H3 109.4 . . ?
C4 C3 H3 109.4 . . ?
C2 C3 H3 109.4 . . ?
C3 C4 C5 108.0(3) . . ?
C3 C4 H4A 110.1 . . ?
C5 C4 H4A 110.1 . . ?
C3 C4 H4B 110.1 . . ?
C5 C4 H4B 110.1 . . ?
H4A C4 H4B 108.4 . . ?
O2 C5 C4 112.5(3) . . ?
O2 C5 C1 111.7(3) . . ?
C4 C5 C1 105.8(3) . . ?
O2 C5 H5 108.9 . . ?
C4 C5 H5 108.9 . . ?
C1 C5 H5 108.9 . . ?
O3 C6 N1 125.5(4) . . ?
O3 C6 C7 117.9(4) . . ?
N1 C6 C7 116.5(3) . . ?
C6 C7 Cl2 109.6(3) . . ?
C6 C7 Cl1 113.6(3) . . ?
Cl2 C7 Cl1 107.9(2) . . ?
C6 C7 Cl3 106.5(3) . . ?
Cl2 C7 Cl3 109.6(2) . . ?
Cl1 C7 Cl3 109.6(2) . . ?
N2 C8 C9 110.6(3) . . ?
N2 C8 H8A 109.5 . . ?
C9 C8 H8A 109.5 . . ?
N2 C8 H8B 109.5 . . ?
C9 C8 H8B 109.5 . . ?
H8A C8 H8B 108.1 . . ?
N3 C9 C8 111.1(3) . . ?
N3 C9 H9A 109.4 . . ?
C8 C9 H9A 109.4 . . ?
N3 C9 H9B 109.4 . . ?
C8 C9 H9B 109.4 . . ?
H9A C9 H9B 108.0 . . ?
N2 C10 H10A 109.5 . . ?
N2 C10 H10B 109.5 . . ?
H10A C10 H10B 109.5 . . ?
N2 C10 H10C 109.5 . . ?
H10A C10 H10C 109.5 . . ?
H10B C10 H10C 109.5 . . ?
N2 C11 H11A 109.5 . . ?
N2 C11 H11B 109.5 . . ?
H11A C11 H11B 109.5 . . ?
N2 C11 H11C 109.5 . . ?
H11A C11 H11C 109.5 . . ?
H11B C11 H11C 109.5 . . ?
N3 C12 H12A 109.5 . . ?
N3 C12 H12B 109.5 . . ?
H12A C12 H12B 109.5 . . ?
N3 C12 H12C 109.5 . . ?
H12A C12 H12C 109.5 . . ?
H12B C12 H12C 109.5 . . ?
N3 C13 H13A 109.5 . . ?
N3 C13 H13B 109.5 . . ?
H13A C13 H13B 109.5 . . ?
N3 C13 H13C 109.5 . . ?
H13A C13 H13C 109.5 . . ?
H13B C13 H13C 109.5 . . ?

loop_
_geom_bond_atom_site_label_1
_geom_bond_atom_site_label_2
_geom_bond_distance
_geom_bond_site_symmetry_2
_geom_bond_publ_flag
Os1 O5 1.727(3) . ?
Os1 O4 1.744(3) . ?
Os1 O2 1.947(3) . ?
Os1 O1 1.949(2) . ?
Os1 N3 2.227(3) . ?
Os1 N2 2.243(3) . ?
Cl1 C7 1.768(4) . ?
Cl2 C7 1.767(4) . ?
Cl3 C7 1.774(4) . ?
O1 C1 1.438(4) . ?
O2 C5 1.429(4) . ?
O3 C6 1.204(5) . ?
N1 C6 1.318(5) . ?
N1 C3 1.469(5) . ?
N1 H1 0.8600 . ?
N2 C11 1.486(5) . ?
N2 C8 1.487(5) . ?
N2 C10 1.492(5) . ?
N3 C9 1.486(5) . ?
N3 C12 1.490(5) . ?
N3 C13 1.488(5) . ?
C1 C2 1.524(5) . ?
C1 C5 1.536(5) . ?
C1 H1 0.9800 . ?
C2 C3 1.534(5) . ?
C2 H2A 0.9700 . ?
C2 H2B 0.9700 . ?
C3 C4 1.526(5) . ?
C3 H3 0.9800 . ?
C4 C5 1.534(6) . ?
C4 H4A 0.9700 . ?
C4 H4B 0.9700 . ?
C5 H5 0.9800 . ?
C6 C7 1.565(5) . ?
C8 C9 1.522(6) . ?
C8 H8A 0.9700 . ?
C8 H8B 0.9700 . ?
C9 H9A 0.9700 . ?
C9 H9B 0.9700 . ?
C10 H10A 0.9600 . ?
C10 H10B 0.9600 . ?
C10 H10C 0.9600 . ?
C11 H11A 0.9600 . ?
C11 H11B 0.9600 . ?
C11 H11C 0.9600 . ?
C12 H12A 0.9600 . ?
C12 H12B 0.9600 . ?
C12 H12C 0.9600 . ?
C13 H13A 0.9600 . ?
C13 H13B 0.9600 . ?
C13 H13C 0.9600 . ?

loop_
_geom_torsion_atom_site_label_1
_geom_torsion_atom_site_label_2
_geom_torsion_atom_site_label_3
_geom_torsion_atom_site_label_4
_geom_torsion
_geom_torsion_site_symmetry_1
_geom_torsion_site_symmetry_2
_geom_torsion_site_symmetry_3
_geom_torsion_site_symmetry_4
_geom_torsion_publ_flag
O5 Os1 O1 C1 -89.7(3) . . . . ?
O4 Os1 O1 C1 102.7(2) . . . . ?
O2 Os1 O1 C1 6.4(2) . . . . ?
N3 Os1 O1 C1 118(3) . . . . ?
N2 Os1 O1 C1 -174.5(2) . . . . ?
O5 Os1 O2 C5 107.6(3) . . . . ?
O4 Os1 O2 C5 -84.1(3) . . . . ?
O1 Os1 O2 C5 9.9(3) . . . . ?
N3 Os1 O2 C5 -168.3(3) . . . . ?
N2 Os1 O2 C5 -148(2) . . . . ?
O5 Os1 N2 C11 -17.1(3) . . . . ?
O4 Os1 N2 C11 173.9(3) . . . . ?
O2 Os1 N2 C11 -122(3) . . . . ?
O1 Os1 N2 C11 80.3(3) . . . . ?
N3 Os1 N2 C11 -101.4(3) . . . . ?
O5 Os1 N2 C8 103.7(3) . . . . ?
O4 Os1 N2 C8 -65.2(3) . . . . ?
O2 Os1 N2 C8 -1(3) . . . . ?
O1 Os1 N2 C8 -158.8(3) . . . . ?
N3 Os1 N2 C8 19.4(3) . . . . ?
O5 Os1 N2 C10 -138.9(3) . . . . ?
O4 Os1 N2 C10 52.2(2) . . . . ?
O2 Os1 N2 C10 117(3) . . . . ?
O1 Os1 N2 C10 -41.4(3) . . . . ?
N3 Os1 N2 C10 136.8(3) . . . . ?
O5 Os1 N3 C9 -75.3(2) . . . . ?
O4 Os1 N3 C9 92.5(2) . . . . ?
O2 Os1 N3 C9 -171.4(2) . . . . ?
O1 Os1 N3 C9 77(3) . . . . ?
N2 Os1 N3 C9 9.4(2) . . . . ?
O5 Os1 N3 C12 163.3(3) . . . . ?
O4 Os1 N3 C12 -29.0(3) . . . . ?
O2 Os1 N3 C12 67.1(3) . . . . ?
O1 Os1 N3 C12 -44(3) . . . . ?
N2 Os1 N3 C12 -112.0(3) . . . . ?
O5 Os1 N3 C13 43.7(3) . . . . ?
O4 Os1 N3 C13 -148.6(3) . . . . ?
O2 Os1 N3 C13 -52.5(3) . . . . ?
O1 Os1 N3 C13 -164(3) . . . . ?
N2 Os1 N3 C13 128.4(3) . . . . ?
Os1 O1 C1 C2 -133.9(2) . . . . ?
Os1 O1 C1 C5 -19.9(4) . . . . ?
O1 C1 C2 C3 82.0(3) . . . . ?
C5 C1 C2 C3 -35.2(4) . . . . ?
C6 N1 C3 C4 140.0(4) . . . . ?
C6 N1 C3 C2 -103.5(4) . . . . ?
C1 C2 C3 N1 -86.5(4) . . . . ?
C1 C2 C3 C4 35.0(4) . . . . ?
N1 C3 C4 C5 100.3(4) . . . . ?
C2 C3 C4 C5 -21.7(4) . . . . ?
Os1 O2 C5 C4 95.8(3) . . . . ?
Os1 O2 C5 C1 -23.1(4) . . . . ?
C3 C4 C5 O2 -121.8(3) . . . . ?
C3 C4 C5 C1 0.4(4) . . . . ?
O1 C1 C5 O2 27.6(4) . . . . ?
C2 C1 C5 O2 144.1(3) . . . . ?
O1 C1 C5 C4 -95.2(3) . . . . ?
C2 C1 C5 C4 21.3(4) . . . . ?
C3 N1 C6 O3 -1.2(7) . . . . ?
C3 N1 C6 C7 175.2(3) . . . . ?
O3 C6 C7 Cl2 -29.2(5) . . . . ?
N1 C6 C7 Cl2 154.1(3) . . . . ?
O3 C6 C7 Cl1 -150.0(4) . . . . ?
N1 C6 C7 Cl1 33.3(4) . . . . ?
O3 C6 C7 Cl3 89.2(5) . . . . ?
N1 C6 C7 Cl3 -87.5(4) . . . . ?
C11 N2 C8 C9 77.1(4) . . . . ?
C10 N2 C8 C9 -164.0(4) . . . . ?
Os1 N2 C8 C9 -46.0(4) . . . . ?
C12 N3 C9 C8 84.6(4) . . . . ?
C13 N3 C9 C8 -158.0(3) . . . . ?
Os1 N3 C9 C8 -37.5(4) . . . . ?
N2 C8 C9 N3 59.5(5) . . . . ?
